data_7049880
loop_
_publ_author_name
'Gompa, Thaige P.'
'Rice, Natalie T.'
'Russo, Dominic R.'
'Aguirre Quintana, Luis M.'
'Yik, Brandon J.'
'Bacsa, John'
'La Pierre, Henry S.'

_publ_section_title
;
 Diethyl ether adducts of trivalent lanthanide iodides.
;
_journal_issue 23
_journal_name_full 'Dalton transactions (Cambridge, England : 2003)'
_journal_page_first 8030
_journal_page_last 8033
_journal_paper_doi 10.1039/c9dt00775j
_journal_volume 48
_journal_year 2019
_chemical_absolute_configuration ad
_chemical_formula_moiety 'C12 H30 I3 Nd O3'
_chemical_formula_sum 'C12 H30 I3 Nd O3'
_chemical_formula_weight 747.30
_chemical_properties_physical Air-sensitive,Moisture-sensitive,Oxygen-sensitive
_space_group_crystal_system orthorhombic
_space_group_IT_number 33
_space_group_name_Hall 'P 2c -2n'
_space_group_name_H-M_alt 'P n a 21'
_symmetry_space_group_name_Hall 'P 2c -2n'
_symmetry_space_group_name_H-M 'P n a 21'
_atom_sites_solution_hydrogens geom
_atom_sites_solution_primary dual
_audit_creation_date 2019-01-08
_audit_creation_method
;
Olex2 1.2-alpha
(compiled 2018.07.26 svn.r3523 for OlexSys, GUI svn.r5532)
;
_audit_update_record
;
2019-02-18 deposited with the CCDC.    2019-04-29 downloaded from the CCDC.
;
_cell_angle_alpha 90
_cell_angle_beta 90
_cell_angle_gamma 90
_cell_formula_units_Z 4
_cell_length_a 10.3167(5)
_cell_length_b 16.1003(9)
_cell_length_c 13.6533(9)
_cell_measurement_reflns_used 9483
_cell_measurement_temperature 100(2)
_cell_measurement_theta_max 36.281
_cell_measurement_theta_min 2.94
_cell_volume 2267.8(2)
_computing_cell_refinement 'SAINT v8.37A (Bruker, 2015)'
_computing_data_collection 'APEX2  v2016.5-1 (Bruker, 2014)'
_computing_data_reduction 'SAINT v8.37A (Bruker, 2015)'
_computing_molecular_graphics 'Olex2 (Dolomanov et al., 2009)'
_computing_publication_material 'Olex2 (Dolomanov et al., 2009)'
_computing_structure_refinement 'SHELXL-2014 (Sheldrick, 2015)'
_computing_structure_solution 'SHELXT (Sheldrick, 2015)'
_diffrn_ambient_temperature 100(2)
_diffrn_detector_area_resol_mean 7.495
_diffrn_measured_fraction_theta_full 0.991
_diffrn_measured_fraction_theta_max 0.992
_diffrn_measurement_device_type 'Bruker D8 VENTURE diffractometer'
_diffrn_measurement_method '\f and \w scans'
_diffrn_radiation_monochromator 'multilayer mirror'
_diffrn_radiation_type MoK\a
_diffrn_radiation_wavelength 0.71073
_diffrn_reflns_av_R_equivalents 0.0356
_diffrn_reflns_av_unetI/netI 0.0225
_diffrn_reflns_Laue_measured_fraction_full 0.991
_diffrn_reflns_Laue_measured_fraction_max 0.992
_diffrn_reflns_limit_h_max 13
_diffrn_reflns_limit_h_min -13
_diffrn_reflns_limit_k_max 20
_diffrn_reflns_limit_k_min -20
_diffrn_reflns_limit_l_max 17
_diffrn_reflns_limit_l_min -17
_diffrn_reflns_number 39636
_diffrn_reflns_point_group_measured_fraction_full 0.983
_diffrn_reflns_point_group_measured_fraction_max 0.985
_diffrn_reflns_theta_full 25.242
_diffrn_reflns_theta_max 27.485
_diffrn_reflns_theta_min 2.474
_diffrn_source 'microfocus sealed tube'
_diffrn_source_current 1.4
_diffrn_source_voltage 50
_diffrn_standards_number 0
_exptl_absorpt_coefficient_mu 6.375
_exptl_absorpt_correction_T_max 0.7471
_exptl_absorpt_correction_T_min 0.1738
_exptl_absorpt_correction_type multi-scan
_exptl_absorpt_process_details
'SADABS-2016/2 (Bruker,2016/2) was used for absorption correction. wR2(int) was 0.1199 before and 0.0672 after correction. The Ratio of minimum to maximum transmission is 0.2326. The \l/2 correction factor is Not present.'
_exptl_crystal_colour colourless
_exptl_crystal_colour_primary colourless
_exptl_crystal_density_diffrn 2.189
_exptl_crystal_description prism
_exptl_crystal_F_000 1380
_exptl_crystal_recrystallization_method 'The material was recrystallised from --- by ---'
_exptl_crystal_size_max 0.371
_exptl_crystal_size_mid 0.355
_exptl_crystal_size_min 0.233
_refine_diff_density_max 2.088
_refine_diff_density_min -1.527
_refine_diff_density_rms 0.162
_refine_ls_abs_structure_details
;
 Flack x determined using 2249 quotients [(I+)-(I-)]/[(I+)+(I-)]
 (Parsons, Flack and Wagner, Acta Cryst. B69 (2013) 249-259).
;
_refine_ls_abs_structure_Flack 0.012(9)
_refine_ls_extinction_method none
_refine_ls_goodness_of_fit_ref 1.063
_refine_ls_hydrogen_treatment constr
_refine_ls_matrix_type full
_refine_ls_number_parameters 179
_refine_ls_number_reflns 5126
_refine_ls_number_restraints 31
_refine_ls_restrained_S_all 1.064
_refine_ls_R_factor_all 0.0396
_refine_ls_R_factor_gt 0.0381
_refine_ls_shift/su_max 0.003
_refine_ls_shift/su_mean 0.000
_refine_ls_structure_factor_coef Fsqd
_refine_ls_weighting_details 'w=1/[\s^2^(Fo^2^)+(0.0308P)^2^+20.0269P] where P=(Fo^2^+2Fc^2^)/3'
_refine_ls_weighting_scheme calc
_refine_ls_wR_factor_gt 0.0890
_refine_ls_wR_factor_ref 0.0902
_reflns_Friedel_coverage 0.905
_reflns_Friedel_fraction_full 0.974
_reflns_Friedel_fraction_max 0.976
_reflns_number_gt 4964
_reflns_number_total 5126
_reflns_threshold_expression 'I > 2\s(I)'
_cod_data_source_file c9dt00775j2.cif
_cod_data_source_block bjy-01-081_l
_cod_depositor_comments 'Adding full bibliography for 7049875--7049882.cif.'
_cod_database_code 7049880
_shelx_shelxl_version_number 2018/3
_shelx_space_group_comment
;
The symmetry employed for this shelxl refinement is uniquely defined
by the following loop, which should always be used as a source of
symmetry information in preference to the above space-group names.
They are only intended as comments.
;
_shelx_estimated_absorpt_t_max 0.448
_shelx_estimated_absorpt_t_min 0.087
_olex2_refinement_description
;
1. Twinned data refinement
 Scales: 0.74(4)
 0.26(4)
2. Fixed Uiso
 At 1.2 times of:
  All C(H,H) groups
 At 1.5 times of:
  All C(H,H,H) groups
3. Rigid body (RIGU) restrains
 C9, O3
 with sigma for 1-2 distances of 0.002 and sigma for 1-3 distances of 0.002
 C9, C10
 with sigma for 1-2 distances of 0.001 and sigma for 1-3 distances of 0.001
 O3, C11
 with sigma for 1-2 distances of 0.001 and sigma for 1-3 distances of 0.001
 C11, C12
 with sigma for 1-2 distances of 0.001 and sigma for 1-3 distances of 0.001
 C3, C4
 with sigma for 1-2 distances of 0.002 and sigma for 1-3 distances of 0.002
 O1, C1
 with sigma for 1-2 distances of 0.002 and sigma for 1-3 distances of 0.002
 C1, C2
 with sigma for 1-2 distances of 0.002 and sigma for 1-3 distances of 0.002
 C7, C8
 with sigma for 1-2 distances of 0.002 and sigma for 1-3 distances of 0.002
 O2, C5
 with sigma for 1-2 distances of 0.001 and sigma for 1-3 distances of 0.001
 C5, C6
 with sigma for 1-2 distances of 0.001 and sigma for 1-3 distances of 0.001
4.a Secondary CH2 refined with riding coordinates:
 C5(H5A,H5B), C9(H9A,H9B), C11(H11A,H11B), C7(H7A,H7B), C3(H3A,H3B), C1(H1A,H1B)
4.b Idealised Me refined as rotating group:
 C2(H2A,H2B,H2C), C4(H4A,H4B,H4C), C6(H6A,H6B,H6C), C10(H10A,H10B,H10C),
 C12(H12A,H12B,H12C), C8(H8A,H8B,H8C)
;
_olex2_diffrn_ambient_temperature_device 'Oxford Cryosystems'
_olex2_exptl_crystal_mounting_method 'The crystal was mounted on a None'
_olex2_submission_original_sample_id BJY-01-081
_olex2_submission_special_instructions 'No special instructions were received'

loop_
_space_group_symop_operation_xyz
'x, y, z'
'-x, -y, z+1/2'
'x+1/2, -y+1/2, z'
'-x+1/2, y+1/2, z+1/2'

loop_
_atom_site_label
_atom_site_type_symbol
_atom_site_fract_x
_atom_site_fract_y
_atom_site_fract_z
_atom_site_U_iso_or_equiv
_atom_site_adp_type
_atom_site_occupancy
_atom_site_site_symmetry_order
_atom_site_calc_flag
_atom_site_refinement_flags_posn
_atom_site_refinement_flags_adp
Nd1 Nd 0.29191(5) 0.51363(4) 0.45885(5) 0.02956(13) Uani 1 1 d . .
I1 I 0.50854(7) 0.41460(5) 0.36090(7) 0.04163(19) Uani 1 1 d . .
I2 I 0.20619(9) 0.60206(7) 0.27192(7) 0.0544(3) Uani 1 1 d . .
I3 I 0.12464(11) 0.61259(8) 0.60108(8) 0.0629(3) Uani 1 1 d . .
O1 O 0.3231(7) 0.4177(5) 0.5985(6) 0.0316(15) Uani 1 1 d . U
O2 O 0.1300(8) 0.4101(5) 0.4205(7) 0.0394(18) Uani 1 1 d . U
O3 O 0.4540(10) 0.6158(6) 0.4871(9) 0.056(3) Uani 1 1 d . U
C2 C 0.4693(14) 0.3017(9) 0.6294(12) 0.050(3) Uani 1 1 d . U
H2A H 0.530038 0.290043 0.575912 0.076 Uiso 1 1 calc GR .
H2B H 0.386874 0.273512 0.616610 0.076 Uiso 1 1 calc GR .
H2C H 0.505796 0.281625 0.691258 0.076 Uiso 1 1 calc GR .
C4 C 0.2212(19) 0.4097(12) 0.7598(12) 0.064(4) Uani 1 1 d . U
H4A H 0.225381 0.470390 0.764221 0.097 Uiso 1 1 calc GR .
H4B H 0.299308 0.385625 0.789256 0.097 Uiso 1 1 calc GR .
H4C H 0.144502 0.389686 0.794989 0.097 Uiso 1 1 calc GR .
C6 C 0.1665(18) 0.3029(11) 0.2903(13) 0.064(4) Uani 1 1 d . U
H6A H 0.190985 0.352588 0.253246 0.096 Uiso 1 1 calc GR .
H6B H 0.081059 0.283665 0.268530 0.096 Uiso 1 1 calc GR .
H6C H 0.230690 0.259035 0.279097 0.096 Uiso 1 1 calc GR .
C10 C 0.662(2) 0.5851(14) 0.5603(17) 0.083(5) Uani 1 1 d . U
H10A H 0.712059 0.632248 0.535261 0.124 Uiso 1 1 calc GR .
H10B H 0.661616 0.540426 0.511562 0.124 Uiso 1 1 calc GR .
H10C H 0.701300 0.564938 0.621125 0.124 Uiso 1 1 calc GR .
C5 C 0.1614(18) 0.3232(9) 0.3971(12) 0.058(3) Uani 1 1 d . U
H5A H 0.095940 0.286978 0.428459 0.069 Uiso 1 1 calc R .
H5B H 0.246558 0.309704 0.426510 0.069 Uiso 1 1 calc R .
C9 C 0.5161(19) 0.6141(12) 0.5814(16) 0.073(4) Uani 1 1 d . U
H9A H 0.471963 0.574377 0.625660 0.087 Uiso 1 1 calc R .
H9B H 0.514679 0.669852 0.611980 0.087 Uiso 1 1 calc R .
C11 C 0.4867(16) 0.6921(12) 0.4256(14) 0.066(4) Uani 1 1 d . U
H11A H 0.576073 0.710669 0.440350 0.079 Uiso 1 1 calc R .
H11B H 0.482047 0.677852 0.355167 0.079 Uiso 1 1 calc R .
C12 C 0.397(2) 0.7577(13) 0.447(3) 0.102(8) Uani 1 1 d . U
H12A H 0.387923 0.763579 0.518305 0.153 Uiso 1 1 calc GR .
H12B H 0.312087 0.744434 0.418578 0.153 Uiso 1 1 calc GR .
H12C H 0.428764 0.809932 0.419317 0.153 Uiso 1 1 calc GR .
C8 C -0.1020(17) 0.3914(16) 0.450(2) 0.101(9) Uani 1 1 d . U
H8A H -0.187677 0.404664 0.423032 0.152 Uiso 1 1 calc GR .
H8B H -0.096767 0.410627 0.517744 0.152 Uiso 1 1 calc GR .
H8C H -0.088251 0.331245 0.447498 0.152 Uiso 1 1 calc GR .
C7 C -0.0002(17) 0.4338(14) 0.3903(16) 0.077(6) Uani 1 1 d . U
H7A H -0.012367 0.419397 0.320372 0.092 Uiso 1 1 calc R .
H7B H -0.010210 0.494660 0.396968 0.092 Uiso 1 1 calc R .
C3 C 0.2125(18) 0.3835(12) 0.6514(13) 0.061(4) Uani 1 1 d . U
H3A H 0.212752 0.322211 0.646319 0.074 Uiso 1 1 calc R .
H3B H 0.130824 0.404492 0.622484 0.074 Uiso 1 1 calc R .
C1 C 0.4462(15) 0.3962(9) 0.6362(12) 0.050(3) Uani 1 1 d . U
H1A H 0.452098 0.413940 0.705452 0.060 Uiso 1 1 calc R .
H1B H 0.514282 0.425727 0.598829 0.060 Uiso 1 1 calc R .

loop_
_atom_site_aniso_label
_atom_site_aniso_U_11
_atom_site_aniso_U_22
_atom_site_aniso_U_33
_atom_site_aniso_U_23
_atom_site_aniso_U_13
_atom_site_aniso_U_12
Nd1 0.0244(2) 0.0387(3) 0.0256(2) 0.0070(3) 0.0032(2) 0.0022(2)
I1 0.0311(3) 0.0578(4) 0.0359(4) -0.0156(4) 0.0085(3) -0.0016(3)
I2 0.0478(5) 0.0705(6) 0.0448(5) 0.0308(5) -0.0084(4) -0.0105(4)
I3 0.0597(6) 0.0826(7) 0.0464(5) 0.0188(5) 0.0245(5) 0.0367(5)
O1 0.028(3) 0.038(4) 0.028(4) -0.001(3) 0.000(3) -0.007(3)
O2 0.026(4) 0.048(4) 0.044(5) 0.018(4) -0.005(3) -0.007(3)
O3 0.044(5) 0.053(5) 0.070(6) -0.018(4) 0.011(4) -0.008(4)
C2 0.042(7) 0.047(6) 0.062(9) 0.007(6) -0.002(6) 0.004(5)
C4 0.076(11) 0.077(11) 0.040(7) 0.015(7) 0.026(7) 0.004(8)
C6 0.068(10) 0.062(9) 0.061(7) 0.003(6) -0.006(7) -0.019(8)
C10 0.073(9) 0.091(13) 0.083(13) 0.001(11) -0.037(8) -0.009(8)
C5 0.071(9) 0.047(5) 0.055(7) 0.019(5) -0.003(6) 0.000(5)
C9 0.080(9) 0.056(9) 0.082(9) 0.030(8) -0.008(7) -0.015(7)
C11 0.050(8) 0.079(8) 0.070(10) 0.003(7) -0.002(7) -0.014(6)
C12 0.066(10) 0.082(10) 0.16(2) 0.002(13) 0.020(13) -0.008(8)
C8 0.038(8) 0.15(2) 0.118(19) 0.074(17) -0.010(9) 0.002(9)
C7 0.048(8) 0.090(13) 0.092(15) 0.036(11) -0.018(8) -0.008(8)
C3 0.065(10) 0.069(10) 0.050(8) 0.009(7) -0.001(7) -0.002(8)
C1 0.044(6) 0.052(6) 0.053(8) -0.003(6) -0.016(6) -0.001(5)

loop_
_atom_type_symbol
_atom_type_description
_atom_type_scat_dispersion_real
_atom_type_scat_dispersion_imag
_atom_type_scat_source
C C 0.0033 0.0016 'International Tables Vol C Tables 4.2.6.8 and 6.1.1.4'
H H 0.0000 0.0000 'International Tables Vol C Tables 4.2.6.8 and 6.1.1.4'
I I -0.4742 1.8119 'International Tables Vol C Tables 4.2.6.8 and 6.1.1.4'
Nd Nd -0.1943 3.0179 'International Tables Vol C Tables 4.2.6.8 and 6.1.1.4'
O O 0.0106 0.0060 'International Tables Vol C Tables 4.2.6.8 and 6.1.1.4'

loop_
_geom_angle_atom_site_label_1
_geom_angle_atom_site_label_2
_geom_angle_atom_site_label_3
_geom_angle
I2 Nd1 I1 95.13(3)
I3 Nd1 I1 165.11(4)
I3 Nd1 I2 97.17(3)
O1 Nd1 I1 85.21(19)
O1 Nd1 I2 166.59(17)
O1 Nd1 I3 84.77(19)
O2 Nd1 I1 92.9(2)
O2 Nd1 I2 86.6(2)
O2 Nd1 I3 96.2(2)
O2 Nd1 O1 80.0(3)
O3 Nd1 I1 85.3(2)
O3 Nd1 I2 91.0(3)
O3 Nd1 I3 86.2(2)
O3 Nd1 O1 102.4(3)
O3 Nd1 O2 176.8(4)
C3 O1 Nd1 121.0(8)
C1 O1 Nd1 123.4(8)
C1 O1 C3 115.5(12)
C5 O2 Nd1 123.4(9)
C7 O2 Nd1 121.3(10)
C7 O2 C5 113.0(13)
C9 O3 Nd1 116.5(9)
C9 O3 C11 114.2(12)
C11 O3 Nd1 128.6(10)
O2 C5 C6 115.3(12)
O3 C9 C10 105.2(17)
C12 C11 O3 109.7(16)
O2 C7 C8 112.1(14)
O1 C3 C4 109.1(14)
O1 C1 C2 111.1(11)

loop_
_geom_bond_atom_site_label_1
_geom_bond_atom_site_label_2
_geom_bond_distance
Nd1 I1 3.0537(9)
Nd1 I2 3.0534(10)
Nd1 I3 3.0475(11)
Nd1 O1 2.475(8)
Nd1 O2 2.417(8)
Nd1 O3 2.377(10)
O1 C3 1.458(19)
O1 C1 1.413(16)
O2 C5 1.472(18)
O2 C7 1.456(18)
O3 C9 1.44(2)
O3 C11 1.53(2)
C2 C1 1.54(2)
C4 C3 1.54(2)
C6 C5 1.50(2)
C10 C9 1.60(3)
C11 C12 1.44(3)
C8 C7 1.49(3)

loop_
_twin_individual_id
_twin_individual_mass_fraction_refined
1 0.74(4)
2 0.26(4)
